data_4300699
_journal_name_full 'Inorganic Chemistry'
_journal_paper_doi 10.1021/ic051875n
_journal_year 2006
_chemical_formula_moiety 'C9 H13 Hg I2 N S'
_chemical_formula_sum 'C9 H13 Hg I2 N S'
_chemical_formula_weight 621.66
_space_group_IT_number 9
_symmetry_cell_setting monoclinic
_symmetry_space_group_name_Hall 'C -2yc'
_symmetry_space_group_name_H-M 'C 1 c 1'
_cell_angle_alpha 90.00
_cell_angle_beta 98.383(4)
_cell_angle_gamma 90.00
_cell_formula_units_Z 4
_cell_length_a 11.995(2)
_cell_length_b 15.022(3)
_cell_length_c 7.9580(11)
_cell_measurement_temperature 193(2)
_cell_volume 1418.6(4)
_diffrn_ambient_temperature 193(2)
_exptl_crystal_density_diffrn 2.911
_cod_original_sg_symbol_H-M 'C c'
_cod_original_formula_sum 'C9 H13 Hg I2 N S '
_cod_database_code 4300699

loop_
_symmetry_equiv_pos_as_xyz
'x, y, z'
'x, -y, z+1/2'
'x+1/2, y+1/2, z'
'x+1/2, -y+1/2, z+1/2'

loop_
_atom_site_label
_atom_site_type_symbol
_atom_site_fract_x
_atom_site_fract_y
_atom_site_fract_z
_atom_site_U_iso_or_equiv
_atom_site_adp_type
_atom_site_occupancy
_atom_site_symmetry_multiplicity
_atom_site_calc_flag
_atom_site_refinement_flags
_atom_site_disorder_assembly
_atom_site_disorder_group
Hg1 Hg 0.55515(3) 0.53999(2) 0.25462(4) 0.04275(11) Uani 1 1 d . . .
I1 I 0.72492(4) 0.43233(3) 0.16576(5) 0.02280(11) Uani 1 1 d . . .
I2 I 0.59325(5) 0.71726(3) 0.21178(7) 0.03341(14) Uani 1 1 d . . .
S1 S 0.41361(17) 0.46444(12) 0.3923(2) 0.0253(4) Uani 1 1 d . . .
N1 N -0.0246(5) 0.6644(4) 0.2146(7) 0.0233(15) Uani 1 1 d . . .
C1 C 0.2906(7) 0.5264(5) 0.3369(9) 0.0254(17) Uani 1 1 d . . .
C2 C 0.1885(7) 0.4816(5) 0.3220(11) 0.035(2) Uani 1 1 d . . .
H2 H 0.1883 0.4192 0.3419 0.042 Uiso 1 1 calc R . .
C3 C 0.0866(7) 0.5254(5) 0.2787(11) 0.031(2) Uani 1 1 d . . .
H3 H 0.0176 0.4934 0.2672 0.037 Uiso 1 1 calc R . .
C4 C 0.0866(6) 0.6181(5) 0.2519(9) 0.0180(16) Uani 1 1 d . . .
C5 C 0.1871(6) 0.6630(5) 0.2669(11) 0.031(2) Uani 1 1 d . . .
H5 H 0.1879 0.7252 0.2464 0.037 Uiso 1 1 calc R . .
C6 C 0.2876(6) 0.6173(5) 0.3120(10) 0.0301(18) Uani 1 1 d . . .
H6 H 0.3564 0.6497 0.3262 0.036 Uiso 1 1 calc R . .
C7 C -0.0874(7) 0.6328(5) 0.0478(9) 0.0298(19) Uani 1 1 d . . .
H7A H -0.1588 0.6651 0.0227 0.045 Uiso 1 1 calc R . .
H7B H -0.1025 0.5689 0.0545 0.045 Uiso 1 1 calc R . .
H7C H -0.0417 0.6439 -0.0426 0.045 Uiso 1 1 calc R . .
C8 C -0.0952(6) 0.6459(5) 0.3549(10) 0.0321(19) Uani 1 1 d . . .
H8A H -0.0537 0.6648 0.4643 0.048 Uiso 1 1 calc R . .
H8B H -0.1112 0.5820 0.3587 0.048 Uiso 1 1 calc R . .
H8C H -0.1663 0.6789 0.3321 0.048 Uiso 1 1 calc R . .
C9 C -0.0134(7) 0.7637(4) 0.2014(10) 0.0293(19) Uani 1 1 d . . .
H9A H 0.0297 0.7868 0.3063 0.044 Uiso 1 1 calc R . .
H9B H -0.0885 0.7909 0.1839 0.044 Uiso 1 1 calc R . .
H9C H 0.0258 0.7782 0.1051 0.044 Uiso 1 1 calc R . .

loop_
_atom_site_aniso_label
_atom_site_aniso_U_11
_atom_site_aniso_U_22
_atom_site_aniso_U_33
_atom_site_aniso_U_23
_atom_site_aniso_U_13
_atom_site_aniso_U_12
Hg1 0.0368(2) 0.03100(18) 0.0659(2) 0.00858(19) 0.02575(18) 0.00795(18)
I1 0.0192(3) 0.0228(2) 0.0268(2) -0.0020(2) 0.00491(19) -0.0002(2)
I2 0.0351(3) 0.0258(3) 0.0375(3) 0.0042(2) -0.0006(2) 0.0026(2)
S1 0.0250(11) 0.0251(10) 0.0268(10) 0.0041(8) 0.0077(9) 0.0038(8)
N1 0.015(3) 0.024(4) 0.030(4) -0.005(3) 0.002(3) -0.006(3)
C1 0.025(4) 0.028(4) 0.026(4) -0.002(3) 0.011(3) 0.000(3)
C2 0.034(5) 0.016(4) 0.056(6) 0.008(4) 0.009(4) -0.002(4)
C3 0.034(6) 0.021(4) 0.039(4) -0.002(4) 0.008(4) -0.004(3)
C4 0.014(4) 0.021(4) 0.019(4) -0.007(3) 0.003(3) -0.001(3)
C5 0.020(4) 0.015(4) 0.060(6) -0.005(4) 0.009(4) 0.000(3)
C6 0.019(4) 0.022(4) 0.050(5) -0.004(4) 0.010(4) -0.003(3)
C7 0.028(5) 0.038(5) 0.021(4) -0.002(3) -0.005(4) -0.001(4)
C8 0.019(4) 0.040(5) 0.041(5) -0.008(4) 0.017(4) -0.007(4)
C9 0.033(5) 0.016(4) 0.039(5) -0.001(3) 0.007(4) -0.001(3)

loop_
_geom_bond_atom_site_label_1
_geom_bond_atom_site_label_2
_geom_bond_distance
_geom_bond_site_symmetry_2
_geom_bond_publ_flag
Hg1 S1 2.432(2) . ?
Hg1 I2 2.7316(7) . ?
Hg1 I1 2.7718(7) . ?
S1 C1 1.746(8) . ?
N1 C4 1.495(9) . ?
N1 C9 1.503(9) . ?
N1 C7 1.504(9) . ?
N1 C8 1.522(9) . ?
C1 C6 1.379(10) . ?
C1 C2 1.389(11) . ?
C2 C3 1.387(11) . ?
C2 H2 0.9500 . ?
C3 C4 1.408(10) . ?
C3 H3 0.9500 . ?
C4 C5 1.371(10) . ?
C5 C6 1.388(10) . ?
C5 H5 0.9500 . ?
C6 H6 0.9500 . ?
C7 H7A 0.9800 . ?
C7 H7B 0.9800 . ?
C7 H7C 0.9800 . ?
C8 H8A 0.9800 . ?
C8 H8B 0.9800 . ?
C8 H8C 0.9800 . ?
C9 H9A 0.9800 . ?
C9 H9B 0.9800 . ?
C9 H9C 0.9800 . ?
